data_4024523
loop_
_publ_author_name
'David Cantillo'
'Mart\'in \'Avalos'
'Reyes Babiano'
'Pedro Cintas'
'Jos\'e L. Jim\'enez'
'Mark E. Light'
'Juan C. Palacios'

_publ_section_title
;
Thionation of Mesoionics with Isothiocyanates: Evidence Supporting a
Four-Step Domino Process and Ruling Out a [2 + 2] Mechanism
;
_journal_coden_Cambridge 1078
_journal_name_full 'Journal of Organic Chemistry'
_journal_page_first 3698
_journal_page_last 3705
_journal_paper_doi 10.1021/jo900028c
_journal_volume 74
_journal_year 2009
_chemical_compound_source 'Pedro Cintas'
_chemical_formula_sum 'C17 H14 N2 S2'
_chemical_formula_weight 310.42
_chemical_name_systematic
;
 ?
;
_space_group_IT_number 14
_symmetry_cell_setting monoclinic
_symmetry_space_group_name_Hall '-P 2ybc'
_symmetry_space_group_name_H-M 'P 1 21/c 1'
_atom_sites_solution_hydrogens geom
_atom_sites_solution_primary direct
_atom_sites_solution_secondary difmap
_audit_creation_method SHELXL-97
_cell_angle_alpha 90.00
_cell_angle_beta 103.5480(10)
_cell_angle_gamma 90.00
_cell_formula_units_Z 8
_cell_length_a 7.59720(10)
_cell_length_b 30.8725(6)
_cell_length_c 12.6752(2)
_cell_measurement_reflns_used 29150
_cell_measurement_temperature 120(2)
_cell_measurement_theta_max 27.48
_cell_measurement_theta_min 2.91
_cell_volume 2890.17(8)
_computing_cell_refinement 'DENZO (Otwinowski & Minor, 1997) & COLLECT (Hooft, R.W.W., 1998)'
_computing_data_collection 'COLLECT (Hooft, R.W.W., 1998)'
_computing_data_reduction 'DENZO (Otwinowski & Minor, 1997) & COLLECT (Hooft, R.W.W., 1998)'
_computing_molecular_graphics 'CAMERON (Watkin, et al., 1993)'
_computing_publication_material 'WINGX (Farrugia, 1998)'
_computing_structure_refinement 'SHELXL-97 (Sheldrick, 1997)'
_computing_structure_solution 'SHELXS-97 (Sheldrick, 1997)'
_diffrn_ambient_temperature 120(2)
_diffrn_detector_area_resol_mean 9.091
_diffrn_measured_fraction_theta_full 0.998
_diffrn_measured_fraction_theta_max 0.998
_diffrn_measurement_device_type 'Bruker-Nonius CCD camera on \k-goniostat'
_diffrn_measurement_method '\f & \w scans to fill the asymmetric unit'
_diffrn_radiation_monochromator graphite
_diffrn_radiation_source 'Bruker Nonius FR591 Rotating Anode'
_diffrn_radiation_type MoK\a
_diffrn_radiation_wavelength 0.71073
_diffrn_reflns_av_R_equivalents 0.0816
_diffrn_reflns_av_sigmaI/netI 0.0818
_diffrn_reflns_limit_h_max 9
_diffrn_reflns_limit_h_min -9
_diffrn_reflns_limit_k_max 40
_diffrn_reflns_limit_k_min -40
_diffrn_reflns_limit_l_max 15
_diffrn_reflns_limit_l_min -16
_diffrn_reflns_number 37144
_diffrn_reflns_theta_full 27.48
_diffrn_reflns_theta_max 27.48
_diffrn_reflns_theta_min 3.06
_diffrn_standards_number 0
_exptl_absorpt_coefficient_mu 0.362
_exptl_absorpt_correction_T_max 0.9579
_exptl_absorpt_correction_T_min 0.8398
_exptl_absorpt_correction_type multi-scan
_exptl_absorpt_process_details
;
SADABS V2.10 (Sheldrick, G.M., 2003)
;
_exptl_crystal_colour Yellow
_exptl_crystal_density_diffrn 1.427
_exptl_crystal_density_method 'not measured'
_exptl_crystal_description Rod
_exptl_crystal_F_000 1296
_exptl_crystal_size_max 0.5
_exptl_crystal_size_mid 0.15
_exptl_crystal_size_min 0.12
_refine_diff_density_max 0.313
_refine_diff_density_min -0.379
_refine_diff_density_rms 0.106
_refine_ls_extinction_method none
_refine_ls_goodness_of_fit_ref 0.824
_refine_ls_hydrogen_treatment constr
_refine_ls_matrix_type full
_refine_ls_number_parameters 379
_refine_ls_number_reflns 6613
_refine_ls_number_restraints 0
_refine_ls_restrained_S_all 0.824
_refine_ls_R_factor_all 0.1073
_refine_ls_R_factor_gt 0.0508
_refine_ls_shift/su_max 0.003
_refine_ls_shift/su_mean 0.000
_refine_ls_structure_factor_coef Fsqd
_refine_ls_weighting_details 'calc w=1/[\s^2^(Fo^2^)+(0.1189P)^2^+0.7052P] where P=(Fo^2^+2Fc^2^)/3'
_refine_ls_weighting_scheme calc
_refine_ls_wR_factor_gt 0.1353
_refine_ls_wR_factor_ref 0.1730
_reflns_number_gt 3878
_reflns_number_total 6613
_reflns_threshold_expression >2sigma(I)
_cod_data_source_file jo900028c_si_001.cif
_cod_data_source_block 2008acc0214
_cod_depositor_comments
;
The following automatic conversions were performed:
'_symmetry_cell_setting' value 'Monoclinic' changed to 'monoclinic'
according to '/home/saulius/struct/CIF-dictionaries/cif_core.dic'
dictionary named 'cif_core.dic' version 2.4.1 from 2010-06-29.

Automatic conversion script
Id: cif_fix_enum 1527 2010-12-29 10:47:43Z saulius 
;
_cod_original_sg_symbol_H-M P2(1)/c
_cod_database_code 4024523

loop_
_symmetry_equiv_pos_as_xyz
'x, y, z'
'-x, y+1/2, -z+1/2'
'-x, -y, -z'
'x, -y-1/2, z-1/2'

loop_
_atom_site_label
_atom_site_type_symbol
_atom_site_fract_x
_atom_site_fract_y
_atom_site_fract_z
_atom_site_U_iso_or_equiv
_atom_site_adp_type
_atom_site_occupancy
_atom_site_symmetry_multiplicity
_atom_site_calc_flag
_atom_site_refinement_flags
_atom_site_disorder_assembly
_atom_site_disorder_group
C1 C 0.6953(4) 0.28903(10) 0.5253(3) 0.0541(8) Uani 1 1 d . . .
H1 H 0.6826 0.2919 0.4508 0.065 Uiso 1 1 calc R . .
C2 C 0.7606(5) 0.25086(10) 0.5763(3) 0.0619(9) Uani 1 1 d . . .
H2 H 0.7901 0.2281 0.5356 0.074 Uiso 1 1 calc R . .
C3 C 0.7824(5) 0.24606(12) 0.6855(3) 0.0666(10) Uani 1 1 d . . .
H3 H 0.8262 0.2202 0.7192 0.080 Uiso 1 1 calc R . .
C4 C 0.7395(5) 0.27961(13) 0.7449(3) 0.0688(10) Uani 1 1 d . . .
H4 H 0.7554 0.2765 0.8195 0.083 Uiso 1 1 calc R . .
C5 C 0.6723(4) 0.31838(11) 0.6958(2) 0.0564(8) Uani 1 1 d . . .
H5 H 0.6434 0.3410 0.7372 0.068 Uiso 1 1 calc R . .
C6 C 0.6488(4) 0.32301(9) 0.5845(2) 0.0421(7) Uani 1 1 d . . .
C7 C 0.5286(4) 0.39956(10) 0.5991(2) 0.0461(7) Uani 1 1 d . . .
H7A H 0.6299 0.4082 0.6574 0.055 Uiso 1 1 calc R . .
H7B H 0.4276 0.3917 0.6299 0.055 Uiso 1 1 calc R . .
C8 C 0.4757(4) 0.43610(9) 0.5164(2) 0.0461(7) Uani 1 1 d . . .
H8A H 0.3540 0.4464 0.5134 0.055 Uiso 1 1 calc R . .
H8B H 0.5596 0.4602 0.5328 0.055 Uiso 1 1 calc R . .
C9 C 0.5498(3) 0.37456(9) 0.4317(2) 0.0370(6) Uani 1 1 d . . .
C10 C 0.4508(4) 0.43061(9) 0.3079(2) 0.0391(6) Uani 1 1 d . . .
C11 C 0.4907(3) 0.39867(8) 0.2405(2) 0.0380(6) Uani 1 1 d . . .
C12 C 0.4747(4) 0.39810(9) 0.1226(2) 0.0397(6) Uani 1 1 d . . .
C13 C 0.4141(4) 0.43399(11) 0.0571(2) 0.0531(8) Uani 1 1 d . . .
H13 H 0.3829 0.4593 0.0879 0.064 Uiso 1 1 calc R . .
C14 C 0.4003(5) 0.43200(13) -0.0534(3) 0.0651(10) Uani 1 1 d . . .
H14 H 0.3629 0.4564 -0.0957 0.078 Uiso 1 1 calc R . .
C15 C 0.4404(5) 0.39482(13) -0.1020(3) 0.0653(10) Uani 1 1 d . . .
H15 H 0.4260 0.3936 -0.1768 0.078 Uiso 1 1 calc R . .
C16 C 0.5013(5) 0.35970(12) -0.0395(3) 0.0623(9) Uani 1 1 d . . .
H16 H 0.5317 0.3346 -0.0716 0.075 Uiso 1 1 calc R . .
C17 C 0.5187(4) 0.36103(11) 0.0719(2) 0.0506(7) Uani 1 1 d . . .
H17 H 0.5606 0.3367 0.1135 0.061 Uiso 1 1 calc R . .
C18 C 0.0064(4) 0.37460(11) 0.0708(2) 0.0555(8) Uani 1 1 d . . .
H18 H 0.0464 0.3537 0.1239 0.067 Uiso 1 1 calc R . .
C19 C 0.0062(5) 0.36587(13) -0.0361(3) 0.0629(9) Uani 1 1 d . . .
H19 H 0.0460 0.3390 -0.0545 0.075 Uiso 1 1 calc R . .
C20 C -0.0519(4) 0.39621(14) -0.1152(3) 0.0657(10) Uani 1 1 d . . .
H20 H -0.0514 0.3902 -0.1870 0.079 Uiso 1 1 calc R . .
C21 C -0.1109(5) 0.43551(13) -0.0875(3) 0.0658(10) Uani 1 1 d . . .
H21 H -0.1512 0.4561 -0.1413 0.079 Uiso 1 1 calc R . .
C22 C -0.1117(4) 0.44531(11) 0.0187(3) 0.0564(8) Uani 1 1 d . . .
H22 H -0.1514 0.4723 0.0362 0.068 Uiso 1 1 calc R . .
C23 C -0.0530(4) 0.41460(10) 0.0993(2) 0.0439(7) Uani 1 1 d . . .
C24 C -0.1201(4) 0.46737(9) 0.2402(2) 0.0493(7) Uani 1 1 d . . .
H24A H -0.2474 0.4716 0.2068 0.059 Uiso 1 1 calc R . .
H24B H -0.0515 0.4910 0.2191 0.059 Uiso 1 1 calc R . .
C25 C -0.0886(4) 0.46488(9) 0.3633(2) 0.0498(7) Uani 1 1 d . . .
H25A H 0.0029 0.4855 0.3987 0.060 Uiso 1 1 calc R . .
H25B H -0.1995 0.4702 0.3866 0.060 Uiso 1 1 calc R . .
C26 C -0.0059(3) 0.40034(8) 0.2961(2) 0.0375(6) Uani 1 1 d . . .
C27 C 0.0229(4) 0.39671(9) 0.4839(2) 0.0388(6) Uani 1 1 d . . .
C28 C 0.0822(4) 0.35612(9) 0.4632(2) 0.0391(6) Uani 1 1 d . . .
C29 C 0.1462(4) 0.31939(9) 0.5348(2) 0.0412(6) Uani 1 1 d . . .
C30 C 0.1607(4) 0.32152(10) 0.6469(2) 0.0518(8) Uani 1 1 d . . .
H30 H 0.1300 0.3469 0.6778 0.062 Uiso 1 1 calc R . .
C31 C 0.2205(5) 0.28597(12) 0.7119(3) 0.0646(9) Uani 1 1 d . . .
H31 H 0.2286 0.2878 0.7861 0.077 Uiso 1 1 calc R . .
C32 C 0.2682(5) 0.24818(12) 0.6693(3) 0.0669(10) Uani 1 1 d . . .
H32 H 0.3084 0.2246 0.7140 0.080 Uiso 1 1 calc R . .
C33 C 0.2560(5) 0.24558(10) 0.5599(3) 0.0648(10) Uani 1 1 d . . .
H33 H 0.2882 0.2201 0.5300 0.078 Uiso 1 1 calc R . .
C34 C 0.1962(4) 0.28058(10) 0.4940(3) 0.0549(8) Uani 1 1 d . . .
H34 H 0.1890 0.2782 0.4200 0.066 Uiso 1 1 calc R . .
N1 N 0.5801(3) 0.36271(7) 0.53637(18) 0.0415(5) Uani 1 1 d . . .
N2 N 0.4868(3) 0.41468(7) 0.41505(17) 0.0388(5) Uani 1 1 d . . .
N3 N -0.0565(3) 0.42507(7) 0.20750(19) 0.0430(6) Uani 1 1 d . . .
N4 N -0.0262(3) 0.42010(7) 0.38610(18) 0.0388(5) Uani 1 1 d . . .
S1 S 0.57191(9) 0.35104(2) 0.31439(5) 0.0402(2) Uani 1 1 d . . .
S2 S 0.37527(12) 0.48240(3) 0.28559(6) 0.0554(3) Uani 1 1 d . . .
S3 S 0.07787(9) 0.34950(2) 0.32336(5) 0.0402(2) Uani 1 1 d . . .
S4 S 0.00368(12) 0.42202(3) 0.60012(6) 0.0547(3) Uani 1 1 d . . .

loop_
_atom_site_aniso_label
_atom_site_aniso_U_11
_atom_site_aniso_U_22
_atom_site_aniso_U_33
_atom_site_aniso_U_23
_atom_site_aniso_U_13
_atom_site_aniso_U_12
C1 0.066(2) 0.0430(18) 0.0521(18) 0.0043(14) 0.0107(16) 0.0065(15)
C2 0.068(2) 0.0414(19) 0.076(2) 0.0074(17) 0.0162(19) 0.0076(16)
C3 0.060(2) 0.053(2) 0.082(3) 0.0238(19) 0.0091(19) 0.0055(17)
C4 0.080(3) 0.070(3) 0.055(2) 0.0215(18) 0.0126(18) 0.005(2)
C5 0.069(2) 0.054(2) 0.0463(18) 0.0103(15) 0.0131(15) 0.0046(16)
C6 0.0401(15) 0.0399(16) 0.0454(16) 0.0041(13) 0.0081(13) -0.0035(13)
C7 0.0574(18) 0.0461(18) 0.0351(15) -0.0072(12) 0.0114(13) -0.0017(14)
C8 0.0582(18) 0.0402(16) 0.0396(15) -0.0090(12) 0.0106(14) 0.0026(14)
C9 0.0390(15) 0.0326(15) 0.0377(14) -0.0018(11) 0.0059(12) -0.0030(12)
C10 0.0419(15) 0.0360(15) 0.0372(15) -0.0010(11) 0.0046(12) -0.0037(12)
C11 0.0421(16) 0.0339(15) 0.0369(14) -0.0009(11) 0.0071(12) -0.0004(12)
C12 0.0403(15) 0.0445(17) 0.0346(14) -0.0026(12) 0.0094(12) -0.0054(13)
C13 0.058(2) 0.056(2) 0.0451(17) 0.0032(14) 0.0123(15) 0.0062(15)
C14 0.074(2) 0.075(3) 0.0458(19) 0.0135(17) 0.0144(17) 0.0118(19)
C15 0.070(2) 0.091(3) 0.0361(17) 0.0018(18) 0.0153(16) -0.001(2)
C16 0.070(2) 0.073(2) 0.0473(19) -0.0145(17) 0.0209(16) 0.0009(19)
C17 0.0610(19) 0.0518(18) 0.0399(16) -0.0013(13) 0.0137(14) 0.0020(15)
C18 0.065(2) 0.060(2) 0.0411(16) 0.0055(15) 0.0125(15) 0.0046(17)
C19 0.068(2) 0.077(2) 0.0461(18) -0.0043(17) 0.0179(16) 0.0091(19)
C20 0.059(2) 0.100(3) 0.0393(17) 0.0062(18) 0.0125(15) -0.003(2)
C21 0.065(2) 0.081(3) 0.049(2) 0.0179(18) 0.0094(17) -0.001(2)
C22 0.059(2) 0.059(2) 0.0497(19) 0.0150(16) 0.0107(15) 0.0020(16)
C23 0.0448(17) 0.0493(18) 0.0378(15) 0.0020(13) 0.0103(13) -0.0070(14)
C24 0.0542(19) 0.0353(16) 0.0582(19) 0.0086(13) 0.0127(15) 0.0037(14)
C25 0.0620(19) 0.0316(15) 0.0561(18) 0.0027(13) 0.0146(15) 0.0047(14)
C26 0.0383(15) 0.0302(14) 0.0431(15) -0.0006(11) 0.0079(12) -0.0030(12)
C27 0.0436(16) 0.0337(15) 0.0378(14) 0.0007(11) 0.0069(12) -0.0042(12)
C28 0.0422(16) 0.0355(15) 0.0401(15) -0.0016(12) 0.0103(12) -0.0023(12)
C29 0.0391(15) 0.0345(15) 0.0494(16) 0.0042(12) 0.0093(13) -0.0026(12)
C30 0.0576(19) 0.0461(18) 0.0511(18) 0.0058(14) 0.0115(15) -0.0007(15)
C31 0.071(2) 0.066(2) 0.056(2) 0.0180(18) 0.0120(17) -0.0018(19)
C32 0.061(2) 0.056(2) 0.081(3) 0.0305(19) 0.0094(19) 0.0036(17)
C33 0.072(2) 0.0381(18) 0.085(3) 0.0110(17) 0.020(2) 0.0101(16)
C34 0.066(2) 0.0408(18) 0.0589(19) 0.0025(15) 0.0166(16) 0.0048(15)
N1 0.0535(14) 0.0347(13) 0.0367(12) -0.0014(10) 0.0113(11) -0.0005(11)
N2 0.0528(14) 0.0292(12) 0.0340(12) -0.0040(9) 0.0097(10) -0.0003(10)
N3 0.0485(14) 0.0383(14) 0.0408(13) 0.0035(10) 0.0074(11) 0.0020(11)
N4 0.0486(14) 0.0286(12) 0.0395(12) -0.0019(9) 0.0105(10) 0.0008(10)
S1 0.0501(4) 0.0332(4) 0.0380(4) -0.0040(3) 0.0120(3) 0.0024(3)
S2 0.0754(6) 0.0360(4) 0.0499(5) -0.0014(3) 0.0049(4) 0.0117(4)
S3 0.0489(4) 0.0321(4) 0.0401(4) -0.0025(3) 0.0114(3) 0.0023(3)
S4 0.0834(6) 0.0400(4) 0.0452(4) -0.0060(3) 0.0241(4) 0.0003(4)

loop_
_atom_type_symbol
_atom_type_description
_atom_type_scat_dispersion_real
_atom_type_scat_dispersion_imag
_atom_type_scat_source
C C 0.0033 0.0016 'International Tables Vol C Tables 4.2.6.8 and 6.1.1.4'
H H 0.0000 0.0000 'International Tables Vol C Tables 4.2.6.8 and 6.1.1.4'
N N 0.0061 0.0033 'International Tables Vol C Tables 4.2.6.8 and 6.1.1.4'
S S 0.1246 0.1234 'International Tables Vol C Tables 4.2.6.8 and 6.1.1.4'

loop_
_geom_angle_atom_site_label_1
_geom_angle_atom_site_label_2
_geom_angle_atom_site_label_3
_geom_angle
_geom_angle_site_symmetry_1
_geom_angle_site_symmetry_3
_geom_angle_publ_flag
C2 C1 C6 120.2(3) . . ?
C3 C2 C1 120.9(3) . . ?
C4 C3 C2 119.3(3) . . ?
C3 C4 C5 121.2(3) . . ?
C6 C5 C4 119.3(3) . . ?
C1 C6 C5 119.1(3) . . ?
C1 C6 N1 122.6(3) . . ?
C5 C6 N1 118.4(3) . . ?
N1 C7 C8 104.9(2) . . ?
N2 C8 C7 102.0(2) . . ?
N2 C9 N1 112.6(2) . . ?
N2 C9 S1 111.43(19) . . ?
N1 C9 S1 136.0(2) . . ?
C11 C10 N2 109.0(2) . . ?
C11 C10 S2 133.0(2) . . ?
N2 C10 S2 118.03(19) . . ?
C10 C11 C12 131.1(3) . . ?
C10 C11 S1 111.32(19) . . ?
C12 C11 S1 117.5(2) . . ?
C17 C12 C13 117.3(3) . . ?
C17 C12 C11 120.5(3) . . ?
C13 C12 C11 122.2(3) . . ?
C14 C13 C12 120.3(3) . . ?
C15 C14 C13 121.4(3) . . ?
C16 C15 C14 119.2(3) . . ?
C15 C16 C17 120.5(3) . . ?
C16 C17 C12 121.2(3) . . ?
C19 C18 C23 120.1(3) . . ?
C20 C19 C18 120.8(3) . . ?
C19 C20 C21 119.2(3) . . ?
C20 C21 C22 121.4(3) . . ?
C21 C22 C23 119.5(3) . . ?
C22 C23 C18 118.9(3) . . ?
C22 C23 N3 118.7(3) . . ?
C18 C23 N3 122.3(3) . . ?
N3 C24 C25 104.9(2) . . ?
N4 C25 C24 102.4(2) . . ?
N4 C26 N3 112.9(2) . . ?
N4 C26 S3 111.2(2) . . ?
N3 C26 S3 135.9(2) . . ?
C28 C27 N4 109.3(2) . . ?
C28 C27 S4 132.8(2) . . ?
N4 C27 S4 117.9(2) . . ?
C27 C28 C29 131.6(3) . . ?
C27 C28 S3 111.3(2) . . ?
C29 C28 S3 117.1(2) . . ?
C34 C29 C30 117.0(3) . . ?
C34 C29 C28 121.1(3) . . ?
C30 C29 C28 121.9(3) . . ?
C31 C30 C29 120.2(3) . . ?
C32 C31 C30 121.4(3) . . ?
C31 C32 C33 119.2(3) . . ?
C32 C33 C34 120.2(3) . . ?
C33 C34 C29 122.0(3) . . ?
C9 N1 C6 128.6(2) . . ?
C9 N1 C7 108.2(2) . . ?
C6 N1 C7 123.2(2) . . ?
C9 N2 C10 117.4(2) . . ?
C9 N2 C8 112.0(2) . . ?
C10 N2 C8 130.5(2) . . ?
C26 N3 C23 128.1(2) . . ?
C26 N3 C24 108.4(2) . . ?
C23 N3 C24 123.5(2) . . ?
C26 N4 C27 117.3(2) . . ?
C26 N4 C25 111.1(2) . . ?
C27 N4 C25 131.5(2) . . ?
C9 S1 C11 90.84(12) . . ?
C26 S3 C28 90.86(13) . . ?

loop_
_geom_bond_atom_site_label_1
_geom_bond_atom_site_label_2
_geom_bond_distance
_geom_bond_site_symmetry_2
_geom_bond_publ_flag
C1 C2 1.379(4) . ?
C1 C6 1.383(4) . ?
C2 C3 1.364(5) . ?
C3 C4 1.364(5) . ?
C4 C5 1.390(5) . ?
C5 C6 1.388(4) . ?
C6 N1 1.413(3) . ?
C7 N1 1.492(3) . ?
C7 C8 1.528(4) . ?
C8 N2 1.465(3) . ?
C9 N2 1.327(3) . ?
C9 N1 1.343(3) . ?
C9 S1 1.698(3) . ?
C10 C11 1.384(4) . ?
C10 N2 1.410(3) . ?
C10 S2 1.700(3) . ?
C11 C12 1.470(4) . ?
C11 S1 1.775(3) . ?
C12 C17 1.391(4) . ?
C12 C13 1.397(4) . ?
C13 C14 1.381(4) . ?
C14 C15 1.370(5) . ?
C15 C16 1.359(5) . ?
C16 C17 1.387(4) . ?
C18 C19 1.381(4) . ?
C18 C23 1.391(4) . ?
C19 C20 1.368(5) . ?
C20 C21 1.367(5) . ?
C21 C22 1.382(5) . ?
C22 C23 1.388(4) . ?
C23 N3 1.416(3) . ?
C24 N3 1.485(4) . ?
C24 C25 1.525(4) . ?
C25 N4 1.468(3) . ?
C26 N4 1.334(3) . ?
C26 N3 1.338(3) . ?
C26 S3 1.698(3) . ?
C27 C28 1.377(4) . ?
C27 N4 1.407(3) . ?
C27 S4 1.704(3) . ?
C28 C29 1.462(4) . ?
C28 S3 1.777(3) . ?
C29 C34 1.393(4) . ?
C29 C30 1.401(4) . ?
C30 C31 1.384(4) . ?
C31 C32 1.370(5) . ?
C32 C33 1.370(5) . ?
C33 C34 1.376(4) . ?
